data_2208363
loop_
_publ_author_name
'Suzuki, Honoh'
'Ishiguro, Shin-ichi'

_publ_section_title
;
 Hexakis(<i>N</i>,<i>N</i>-dimethylacetamide)nickel(II)
 bis(tetrafluoroborate) 0.17-hydrate
;
_journal_coeditor_code IS6285
_journal_issue 3
_journal_name_full 'Acta Crystallographica Section E'
_journal_page_first m505
_journal_page_last m507
_journal_paper_doi 10.1107/S1600536806004612
_journal_volume 62
_journal_year 2006
_chemical_formula_iupac '[Ni (C4 H9 N O)6] (B F4)2, 0.17H2 O'
_chemical_formula_moiety 'C24 H54 N6 Ni O6 2+, 2B F4 -, 0.17H2 O'
_chemical_formula_sum 'C24 H54.34 B2 F8 N6 Ni O6.17'
_chemical_formula_weight 758.13
_chemical_name_systematic
;
Hexakis(N,N-dimethylacetamide)nickel(II) bis(tetrafluoroborate) 0.17-hydrate
;
_space_group_IT_number 147
_symmetry_cell_setting trigonal
_symmetry_space_group_name_Hall '-P 3'
_symmetry_space_group_name_H-M 'P -3'
_atom_sites_solution_hydrogens geom
_atom_sites_solution_primary direct
_atom_sites_solution_secondary difmap
_audit_creation_method SHELXL-97
_cell_angle_alpha 90.00
_cell_angle_beta 90.00
_cell_angle_gamma 120.00
_cell_formula_units_Z 1
_cell_length_a 12.334(6)
_cell_length_b 12.334(6)
_cell_length_c 7.030(8)
_cell_measurement_reflns_used 25
_cell_measurement_temperature 149(2)
_cell_measurement_theta_max 14.92
_cell_measurement_theta_min 13.24
_cell_volume 926.2(12)
_computing_cell_refinement 'MSC/AFC Diffractometer Control Software'
_computing_data_collection
;
MSC/AFC Diffractometer Control Software
(Molecular Structure Corporation, 1990)
;
_computing_data_reduction 'MSC/AFC Diffractometer Control Software'
_computing_molecular_graphics 'ORTEP-3 (Farrugia, 1997)'
_computing_publication_material SHELXL97
_computing_structure_refinement 'SHELXL97 (Sheldrick, 1997)'
_computing_structure_solution 'SHELXS97 (Sheldrick, 1997)'
_diffrn_ambient_temperature 149(2)
_diffrn_measured_fraction_theta_full 0.956
_diffrn_measured_fraction_theta_max 0.874
_diffrn_measurement_device_type 'Rigaku AFC-5'
_diffrn_measurement_method \w-2\q
_diffrn_radiation_monochromator graphite
_diffrn_radiation_source 'fine-focus sealed tube'
_diffrn_radiation_type MoK\a
_diffrn_radiation_wavelength 0.71069
_diffrn_reflns_av_R_equivalents 0.0204
_diffrn_reflns_av_sigmaI/netI 0.0604
_diffrn_reflns_limit_h_max 17
_diffrn_reflns_limit_h_min 0
_diffrn_reflns_limit_k_max 17
_diffrn_reflns_limit_k_min 0
_diffrn_reflns_limit_l_max 9
_diffrn_reflns_limit_l_min -9
_diffrn_reflns_number 1858
_diffrn_reflns_theta_full 25.00
_diffrn_reflns_theta_max 30.06
_diffrn_reflns_theta_min 1.91
_diffrn_standards_decay_% 5.4
_diffrn_standards_interval_time 60
_diffrn_standards_number 3
_exptl_absorpt_coefficient_mu 0.607
_exptl_absorpt_correction_type none
_exptl_crystal_colour yellow
_exptl_crystal_density_diffrn 1.359
_exptl_crystal_density_method 'not measured'
_exptl_crystal_description needle
_exptl_crystal_F_000 399.7
_exptl_crystal_size_max 0.40
_exptl_crystal_size_mid 0.20
_exptl_crystal_size_min 0.20
_refine_diff_density_max 0.910
_refine_diff_density_min -0.794
_refine_ls_extinction_method none
_refine_ls_goodness_of_fit_ref 1.027
_refine_ls_hydrogen_treatment constr
_refine_ls_matrix_type full
_refine_ls_number_parameters 77
_refine_ls_number_reflns 1588
_refine_ls_number_restraints 2
_refine_ls_restrained_S_all 1.027
_refine_ls_R_factor_all 0.0665
_refine_ls_R_factor_gt 0.0605
_refine_ls_shift/su_max 0.000
_refine_ls_shift/su_mean 0.000
_refine_ls_structure_factor_coef Fsqd
_refine_ls_weighting_details 'calc w=1/[\s^2^(Fo^2^)+(0.105P)^2^] where P=(Fo^2^+2Fc^2^)/3'
_refine_ls_weighting_scheme calc
_refine_ls_wR_factor_gt 0.1475
_refine_ls_wR_factor_ref 0.1529
_reflns_number_gt 1468
_reflns_number_total 1588
_reflns_threshold_expression I>2\s(I)
_cod_data_source_file is6285.cif
_cod_data_source_block I
_cod_database_code 2208363
_cod_database_fobs_code 2208363

loop_
_symmetry_equiv_pos_as_xyz
'x, y, z'
'-y, x-y, z'
'-x+y, -x, z'
'-x, -y, -z'
'y, -x+y, -z'
'x-y, x, -z'

loop_
_atom_site_type_symbol
_atom_site_label
_atom_site_fract_x
_atom_site_fract_y
_atom_site_fract_z
_atom_site_U_iso_or_equiv
_atom_site_adp_type
_atom_site_calc_flag
_atom_site_refinement_flags
_atom_site_occupancy
Ni Ni 0.0000 0.0000 0.0000 0.0164(3) Uani d S 1
O O1 0.1630(2) 0.0635(2) 0.1549(4) 0.0234(6) Uani d . 1
N N1 0.3495(3) 0.0919(3) 0.2445(5) 0.0290(7) Uani d . 1
C C1 0.2254(3) 0.0190(3) 0.2236(5) 0.0212(7) Uani d . 1
C C2 0.1655(4) -0.1145(4) 0.2874(7) 0.0335(9) Uani d . 1
H H2A 0.2136 -0.1521 0.2386 0.050 Uiso calc RD 1
H H2B 0.0796 -0.1610 0.2386 0.050 Uiso calc RD 1
H H2C 0.1640 -0.1177 0.4267 0.050 Uiso calc RD 1
C C3 0.4118(4) 0.2236(4) 0.1916(7) 0.0382(10) Uani d . 1
H H3A 0.4522 0.2753 0.3040 0.057 Uiso calc R 1
H H3B 0.3500 0.2440 0.1411 0.057 Uiso calc R 1
H H3C 0.4751 0.2403 0.0943 0.057 Uiso calc R 1
C C4 0.4306(4) 0.0503(5) 0.3240(11) 0.0561(15) Uani d . 1
H H4A 0.5064 0.1224 0.3747 0.084 Uiso calc R 1
H H4B 0.4537 0.0099 0.2246 0.084 Uiso calc R 1
H H4C 0.3867 -0.0096 0.4267 0.084 Uiso calc RD 1
B B1 0.3333 -0.3333 0.2682(13) 0.0308(15) Uani d S 1
F F1 0.3333 -0.3333 0.4634(9) 0.098(3) Uani d S 1
F F2 0.2152(3) -0.3713(4) 0.2020(7) 0.0736(12) Uani d . 1
O O2 0.0000 0.0000 0.5000 0.030 Uiso d SP 0.170(15)
H H5 0.0533 0.0208 0.3871 0.040 Uiso d P 0.057(5)

loop_
_atom_site_aniso_label
_atom_site_aniso_U_11
_atom_site_aniso_U_22
_atom_site_aniso_U_33
_atom_site_aniso_U_12
_atom_site_aniso_U_13
_atom_site_aniso_U_23
Ni 0.0165(3) 0.0165(3) 0.0163(5) 0.00826(15) 0.000 0.000
O1 0.0217(12) 0.0242(12) 0.0247(13) 0.0118(10) -0.0059(10) -0.0031(10)
N1 0.0197(14) 0.0353(17) 0.0328(17) 0.0144(13) -0.0029(13) -0.0017(14)
C1 0.0211(15) 0.0253(16) 0.0186(15) 0.0127(13) 0.0002(12) -0.0019(13)
C2 0.0312(19) 0.0283(19) 0.039(2) 0.0134(16) -0.0069(16) 0.0076(16)
C3 0.0244(18) 0.039(2) 0.039(2) 0.0067(17) -0.0015(17) -0.0006(19)
C4 0.031(2) 0.053(3) 0.089(5) 0.024(2) -0.016(3) 0.003(3)
B1 0.029(2) 0.029(2) 0.035(4) 0.0144(11) 0.000 0.000
F1 0.130(4) 0.130(4) 0.034(5) 0.065(2) 0.000 0.000
F2 0.0427(18) 0.068(2) 0.108(3) 0.0252(17) -0.016(2) 0.005(2)

loop_
_atom_type_symbol
_atom_type_description
_atom_type_scat_dispersion_real
_atom_type_scat_dispersion_imag
_atom_type_scat_source
C C 0.0033 0.0016 'International Tables Vol C Tables 4.2.6.8 and 6.1.1.4'
H H 0.0000 0.0000 'International Tables Vol C Tables 4.2.6.8 and 6.1.1.4'
Ni Ni 0.3393 1.1124 'International Tables Vol C Tables 4.2.6.8 and 6.1.1.4'
F F 0.0171 0.0103 'International Tables Vol C Tables 4.2.6.8 and 6.1.1.4'
O O 0.0106 0.0060 'International Tables Vol C Tables 4.2.6.8 and 6.1.1.4'
N N 0.0061 0.0033 'International Tables Vol C Tables 4.2.6.8 and 6.1.1.4'
B B 0.0013 0.0007 'International Tables Vol C Tables 4.2.6.8 and 6.1.1.4'

loop_
_geom_angle_atom_site_label_1
_geom_angle_atom_site_label_2
_geom_angle_atom_site_label_3
_geom_angle_site_symmetry_1
_geom_angle_site_symmetry_3
_geom_angle
_geom_angle_publ_flag
O1 Ni O1 . 2 94.76(11) yes
O1 Ni O1 . 3 94.76(11) no
O1 Ni O1 . 4 180.00(18) no
O1 Ni O1 . 5 85.24(11) yes
O1 Ni O1 . 6 85.24(11) no
O1 Ni O1 2 3 94.76(11) no
O1 Ni O1 4 2 85.24(11) no
O1 Ni O1 4 3 85.24(11) no
O1 Ni O1 4 5 94.76(11) no
O1 Ni O1 5 2 180.00(16) no
O1 Ni O1 5 3 85.24(11) no
O1 Ni O1 6 2 85.24(11) no
O1 Ni O1 6 3 180.00(16) no
O1 Ni O1 6 4 94.76(11) no
O1 Ni O1 6 5 94.76(11) no
Ni O1 C1 . . 137.4(2) yes
C1 N1 C3 . . 120.7(3) no
C1 N1 C4 . . 124.4(4) no
C3 N1 C4 . . 114.9(3) no
O1 C1 N1 . . 119.8(3) no
O1 C1 C2 . . 121.8(3) no
N1 C1 C2 . . 118.4(3) no
C1 C2 H2A . . 109.5 no
C1 C2 H2B . . 109.5 no
C1 C2 H2C . . 109.5 no
H2A C2 H2B . . 109.5 no
H2A C2 H2C . . 109.5 no
H2B C2 H2C . . 109.5 no
N1 C3 H3A . . 109.5 no
N1 C3 H3B . . 109.5 no
N1 C3 H3C . . 109.5 no
H3A C3 H3B . . 109.5 no
H3A C3 H3C . . 109.5 no
H3B C3 H3C . . 109.5 no
N1 C4 H4A . . 109.5 no
N1 C4 H4B . . 109.5 no
N1 C4 H4C . . 109.5 no
H4A C4 H4B . . 109.5 no
H4A C4 H4C . . 109.5 no
H4B C4 H4C . . 109.5 no
F1 B1 F2 . . 109.8(4) no
F1 B1 F2 . 2_545 109.8(4) no
F1 B1 F2 . 3_655 109.8(4) no
F2 B1 F2 . 2_545 109.1(4) no
F2 B1 F2 . 3_655 109.1(4) no
F2 B1 F2 3_655 2_545 109.1(4) no

loop_
_geom_bond_atom_site_label_1
_geom_bond_atom_site_label_2
_geom_bond_site_symmetry_2
_geom_bond_distance
_geom_bond_publ_flag
Ni O1 . 2.065(3) yes
Ni O1 2 2.065(3) no
Ni O1 3 2.065(3) no
Ni O1 4 2.065(3) no
Ni O1 5 2.065(3) no
Ni O1 6 2.065(3) no
O1 C1 . 1.245(4) no
N1 C1 . 1.340(4) no
N1 C3 . 1.456(6) no
N1 C4 . 1.446(6) no
C1 C2 . 1.497(5) no
C2 H2A . 0.9800 no
C2 H2B . 0.9800 no
C2 H2C . 0.9800 no
C3 H3A . 0.9800 no
C3 H3B . 0.9800 no
C3 H3C . 0.9800 no
C4 H4A . 0.9800 no
C4 H4B . 0.9800 no
C4 H4C . 0.9800 no
B1 F1 . 1.372(11) no
B1 F2 . 1.370(5) no
B1 F2 3_655 1.370(5) no
B1 F2 2_545 1.370(5) no
O2 H5 . 0.9800 no

loop_
_geom_torsion_atom_site_label_1
_geom_torsion_atom_site_label_2
_geom_torsion_atom_site_label_3
_geom_torsion_atom_site_label_4
_geom_torsion_site_symmetry_1
_geom_torsion
_geom_torsion_publ_flag
Ni O1 C1 N1 . 151.2(3) yes
Ni O1 C1 C2 . -29.8(6) yes
O1 Ni O1 C1 2 137.7(3) no
O1 Ni O1 C1 3 42.5(4) no
O1 Ni O1 C1 5 -42.3(3) no
O1 Ni O1 C1 6 -137.5(4) no
C3 N1 C1 O1 . 1.4(6) no
C3 N1 C1 C2 . -177.6(4) no
C4 N1 C1 O1 . 179.4(5) no
C4 N1 C1 C2 . 0.4(6) no
